data_1573902
loop_
_publ_author_name
'Cayuela-Castillo, Juan'
'Fern&#xe1;ndez-de-C&#xf3;rdova, Francisco J'
'See, Matthew S.'
'Fern&#xe1;ndez, Israel'
'R&#xed;os, Pablo'

_publ_section_title
;
 Stepwise alkyne insertion in Au(i) acetylides: influence of the
 nuclearity.
;
_journal_issue 11
_journal_name_full 'Chemical science'
_journal_page_first 4684
_journal_page_last 4694
_journal_paper_doi 10.1039/d4sc08227c
_journal_volume 16
_journal_year 2025
_chemical_formula_moiety 'C56 H72 Au2 N4'
_chemical_formula_sum 'C56 H72 Au2 N4'
_chemical_formula_weight 1195.10
_chemical_properties_physical Air-sensitive,Moisture-sensitive
_space_group_crystal_system triclinic
_space_group_IT_number 2
_space_group_name_Hall '-P 1'
_space_group_name_H-M_alt 'P -1'
_atom_sites_solution_hydrogens geom
_atom_sites_solution_primary dual
_audit_creation_date 2022-12-12
_audit_creation_method
;
Olex2 1.5
(compiled 2022.04.07 svn.rca3783a0 for OlexSys, GUI svn.r6498)
;
_audit_update_record
;
2024-07-22 deposited with the CCDC.	2025-02-10 downloaded from the CCDC.
;
_cell_angle_alpha 72.3960(10)
_cell_angle_beta 72.2550(10)
_cell_angle_gamma 82.124(2)
_cell_formula_units_Z 1
_cell_length_a 9.3309(4)
_cell_length_b 12.6622(5)
_cell_length_c 14.2997(6)
_cell_measurement_reflns_used 9248
_cell_measurement_temperature 193.00
_cell_measurement_theta_max 28.035
_cell_measurement_theta_min 2.386
_cell_volume 1531.89(11)
_computing_cell_refinement 'SAINT V8.40B (?, 2016)'
_computing_data_reduction 'SAINT V8.40B (?, 2016)'
_computing_molecular_graphics 'Olex2 1.5 (Dolomanov et al., 2009)'
_computing_publication_material 'Olex2 1.5 (Dolomanov et al., 2009)'
_computing_structure_refinement 'XL  (Sheldrick, 2008)'
_computing_structure_solution 'SHELXT 2018/2 (Sheldrick, 2018)'
_diffrn_ambient_temperature 193.00
_diffrn_measured_fraction_theta_full 0.999
_diffrn_measured_fraction_theta_max 0.999
_diffrn_measurement_device_type 'Bruker APEX-II CCD'
_diffrn_measurement_method '\f and \w scans'
_diffrn_radiation_type MoK\a
_diffrn_radiation_wavelength 0.71073
_diffrn_reflns_av_R_equivalents 0.0597
_diffrn_reflns_av_unetI/netI 0.0250
_diffrn_reflns_Laue_measured_fraction_full 0.999
_diffrn_reflns_Laue_measured_fraction_max 0.999
_diffrn_reflns_limit_h_max 12
_diffrn_reflns_limit_h_min -12
_diffrn_reflns_limit_k_max 16
_diffrn_reflns_limit_k_min -16
_diffrn_reflns_limit_l_max 19
_diffrn_reflns_limit_l_min -19
_diffrn_reflns_number 85738
_diffrn_reflns_point_group_measured_fraction_full 0.999
_diffrn_reflns_point_group_measured_fraction_max 0.999
_diffrn_reflns_theta_full 25.242
_diffrn_reflns_theta_max 28.288
_diffrn_reflns_theta_min 2.295
_diffrn_source_current 1.4
_diffrn_source_power 0.07
_diffrn_source_voltage 50.0
_diffrn_standards_number 0
_exptl_absorpt_coefficient_mu 4.815
_exptl_absorpt_correction_T_max 0.7457
_exptl_absorpt_correction_T_min 0.5977
_exptl_absorpt_correction_type multi-scan
_exptl_absorpt_process_details
;
SADABS-2016/2 (Bruker,2016/2) was used for absorption correction.
wR2(int) was 0.0826 before and 0.0596 after correction.
The Ratio of minimum to maximum transmission is 0.8015.
The \l/2 correction factor is Not present.
;
_exptl_crystal_colour 'clear colourless'
_exptl_crystal_colour_lustre clear
_exptl_crystal_colour_primary colourless
_exptl_crystal_density_diffrn 1.295
_exptl_crystal_description prism
_exptl_crystal_F_000 594
_exptl_crystal_recrystallization_method 'Re-crystallisation from solvent: Benzene - pentane'
_exptl_crystal_size_max 0.1
_exptl_crystal_size_mid 0.06
_exptl_crystal_size_min 0.02
_refine_diff_density_max 0.647
_refine_diff_density_min -0.763
_refine_diff_density_rms 0.087
_refine_ls_extinction_method none
_refine_ls_goodness_of_fit_ref 1.070
_refine_ls_hydrogen_treatment constr
_refine_ls_matrix_type full
_refine_ls_number_parameters 288
_refine_ls_number_reflns 7612
_refine_ls_number_restraints 0
_refine_ls_restrained_S_all 1.070
_refine_ls_R_factor_all 0.0271
_refine_ls_R_factor_gt 0.0211
_refine_ls_shift/su_max 0.003
_refine_ls_shift/su_mean 0.000
_refine_ls_structure_factor_coef Fsqd
_refine_ls_weighting_details 'w=1/[\s^2^(Fo^2^)+(0.0173P)^2^+1.4754P] where P=(Fo^2^+2Fc^2^)/3'
_refine_ls_weighting_scheme calc
_refine_ls_wR_factor_gt 0.0450
_refine_ls_wR_factor_ref 0.0477
_reflns_Friedel_coverage 0.000
_reflns_number_gt 6853
_reflns_number_total 7612
_reflns_threshold_expression 'I > 2\s(I)'
_cod_data_source_file d4sc08227c6.cif
_cod_data_source_block pr1122a_0m
_cod_depositor_comments 'Adding full bibliography for 1573902--1573910.cif.'
_cod_database_code 1573902
_shelx_shelxl_version_number 2019/1
_shelx_space_group_comment
;
The symmetry employed for this shelxl refinement is uniquely defined
by the following loop, which should always be used as a source of
symmetry information in preference to the above space-group names.
They are only intended as comments.
;
_shelx_estimated_absorpt_t_max 0.910
_shelx_estimated_absorpt_t_min 0.645
_olex2_refinement_description
;
1. Fixed Uiso
 At 1.2 times of:
  All C(H) groups
 At 1.5 times of:
  All C(H,H,H) groups
2.a Ternary CH refined with riding coordinates:
 C4(H4), C11(H11), C22(H22), C25(H25)
2.b Aromatic/amide H refined with riding coordinates:
 C7(H7), C8(H8), C9(H9), C14(H14), C15(H15), C18(H18), C19(H19), C20(H20)
2.c Idealised Me refined as rotating group:
 C5(H5A,H5B,H5C), C6(H6A,H6B,H6C), C12(H12A,H12B,H12C), C13(H13A,H13B,H13C),
 C23(H23A,H23B,H23C), C24(H24A,H24B,H24C), C26(H26A,H26B,H26C), C27(H27A,H27B,
 H27C)
;
_smtbx_masks_void_probe_radius 1.2
_smtbx_masks_void_truncation_radius 1.2
_olex2_submission_special_instructions 'No special instructions were received'

loop_
_space_group_symop_operation_xyz
'x, y, z'
'-x, -y, -z'

loop_
_atom_site_label
_atom_site_type_symbol
_atom_site_fract_x
_atom_site_fract_y
_atom_site_fract_z
_atom_site_U_iso_or_equiv
_atom_site_adp_type
_atom_site_occupancy
_atom_site_site_symmetry_order
_atom_site_calc_flag
_atom_site_refinement_flags_posn
_atom_site_refinement_flags_adp
_atom_site_refinement_flags_occupancy
_atom_site_disorder_assembly
_atom_site_disorder_group
Au1 Au 0.59936(2) 0.84055(2) 0.63081(2) 0.02392(3) Uani 1 1 d . . . . .
C1 C 0.6790(3) 0.7274(2) 0.73963(18) 0.0224(5) Uani 1 1 d . . . . .
N2 N 0.6126(2) 0.63661(17) 0.81113(15) 0.0224(4) Uani 1 1 d . . . . .
N3 N 0.8051(2) 0.73423(17) 0.76444(16) 0.0238(4) Uani 1 1 d . . . . .
C34 C 0.5220(3) 0.9614(2) 0.5292(2) 0.0292(6) Uani 1 1 d . . . . .
C2 C 0.4692(3) 0.5951(2) 0.82289(19) 0.0250(5) Uani 1 1 d . . . . .
C3 C 0.4693(3) 0.4990(2) 0.7947(2) 0.0305(6) Uani 1 1 d . . . . .
C4 C 0.6131(4) 0.4509(2) 0.7347(2) 0.0384(7) Uani 1 1 d . . . . .
H4 H 0.696655 0.458405 0.762085 0.046 Uiso 1 1 calc R U . . .
C5 C 0.6501(5) 0.5180(3) 0.6230(3) 0.0624(11) Uani 1 1 d . . . . .
H5A H 0.574181 0.507149 0.592565 0.094 Uiso 1 1 calc R U . . .
H5B H 0.749713 0.493382 0.586133 0.094 Uiso 1 1 calc R U . . .
H5C H 0.650203 0.596876 0.618254 0.094 Uiso 1 1 calc R U . . .
C6 C 0.6086(5) 0.3287(3) 0.7421(3) 0.0532(9) Uani 1 1 d . . . . .
H6A H 0.573067 0.286648 0.814015 0.080 Uiso 1 1 calc R U . . .
H6B H 0.709946 0.300314 0.712011 0.080 Uiso 1 1 calc R U . . .
H6C H 0.539960 0.320504 0.705029 0.080 Uiso 1 1 calc R U . . .
C7 C 0.3301(4) 0.4539(3) 0.8184(3) 0.0409(7) Uani 1 1 d . . . . .
H7 H 0.325227 0.388584 0.800050 0.049 Uiso 1 1 calc R U . . .
C8 C 0.1996(4) 0.5025(3) 0.8679(3) 0.0463(8) Uani 1 1 d . . . . .
H8 H 0.106400 0.469002 0.885504 0.056 Uiso 1 1 calc R U . . .
C9 C 0.2028(3) 0.5988(3) 0.8922(2) 0.0405(7) Uani 1 1 d . . . . .
H9 H 0.111279 0.631893 0.925115 0.049 Uiso 1 1 calc R U . . .
C10 C 0.3379(3) 0.6493(2) 0.8693(2) 0.0293(6) Uani 1 1 d . . . . .
C11 C 0.3414(3) 0.7566(2) 0.8949(2) 0.0349(6) Uani 1 1 d . . . . .
H11 H 0.435070 0.793555 0.847747 0.042 Uiso 1 1 calc R U . . .
C12 C 0.2084(5) 0.8371(3) 0.8773(4) 0.0672(12) Uani 1 1 d . . . . .
H12A H 0.201298 0.847478 0.808069 0.101 Uiso 1 1 calc R U . . .
H12B H 0.223301 0.908610 0.885332 0.101 Uiso 1 1 calc R U . . .
H12C H 0.115145 0.806774 0.927185 0.101 Uiso 1 1 calc R U . . .
C13 C 0.3520(5) 0.7345(3) 1.0028(3) 0.0611(11) Uani 1 1 d . . . . .
H13A H 0.263232 0.696007 1.051273 0.092 Uiso 1 1 calc R U . . .
H13B H 0.356384 0.805090 1.016576 0.092 Uiso 1 1 calc R U . . .
H13C H 0.443145 0.688207 1.010354 0.092 Uiso 1 1 calc R U . . .
C14 C 0.6974(3) 0.5889(2) 0.8801(2) 0.0275(5) Uani 1 1 d . . . . .
H14 H 0.674716 0.524890 0.936661 0.033 Uiso 1 1 calc R U . . .
C15 C 0.8158(3) 0.6504(2) 0.8511(2) 0.0299(6) Uani 1 1 d . . . . .
H15 H 0.893639 0.639066 0.883717 0.036 Uiso 1 1 calc R U . . .
C16 C 0.9055(3) 0.8250(2) 0.7157(2) 0.0259(5) Uani 1 1 d . . . . .
C17 C 0.8640(3) 0.9222(2) 0.7454(2) 0.0320(6) Uani 1 1 d . . . . .
C18 C 0.9603(4) 1.0097(3) 0.6956(3) 0.0427(7) Uani 1 1 d . . . . .
H18 H 0.934646 1.077842 0.713103 0.051 Uiso 1 1 calc R U . . .
C19 C 1.0911(4) 0.9989(3) 0.6219(3) 0.0465(8) Uani 1 1 d . . . . .
H19 H 1.154416 1.059832 0.588381 0.056 Uiso 1 1 calc R U . . .
C20 C 1.1317(3) 0.9003(3) 0.5959(2) 0.0415(7) Uani 1 1 d . . . . .
H20 H 1.223549 0.893753 0.545346 0.050 Uiso 1 1 calc R U . . .
C21 C 1.0400(3) 0.8103(2) 0.6427(2) 0.0309(6) Uani 1 1 d . . . . .
C22 C 1.0843(3) 0.7020(3) 0.6140(2) 0.0365(6) Uani 1 1 d . . . . .
H22 H 1.035023 0.641318 0.674309 0.044 Uiso 1 1 calc R U . . .
C23 C 1.0248(4) 0.7031(4) 0.5262(3) 0.0589(10) Uani 1 1 d . . . . .
H23A H 0.916188 0.721688 0.543382 0.088 Uiso 1 1 calc R U . . .
H23B H 1.043676 0.629695 0.513917 0.088 Uiso 1 1 calc R U . . .
H23C H 1.076004 0.758580 0.464508 0.088 Uiso 1 1 calc R U . . .
C24 C 1.2546(4) 0.6750(3) 0.5888(3) 0.0532(9) Uani 1 1 d . . . . .
H24A H 1.304846 0.726476 0.523815 0.080 Uiso 1 1 calc R U . . .
H24B H 1.275304 0.598778 0.583269 0.080 Uiso 1 1 calc R U . . .
H24C H 1.292445 0.682411 0.643219 0.080 Uiso 1 1 calc R U . . .
C25 C 0.7224(4) 0.9337(3) 0.8300(3) 0.0419(7) Uani 1 1 d . . . . .
H25 H 0.669224 0.862939 0.854062 0.050 Uiso 1 1 calc R U . . .
C26 C 0.7612(5) 0.9494(5) 0.9201(4) 0.0917(18) Uani 1 1 d . . . . .
H26A H 0.820693 0.884262 0.948222 0.138 Uiso 1 1 calc R U . . .
H26B H 0.668253 0.958608 0.972750 0.138 Uiso 1 1 calc R U . . .
H26C H 0.819900 1.015599 0.897650 0.138 Uiso 1 1 calc R U . . .
C27 C 0.6154(5) 1.0269(4) 0.7921(4) 0.0714(12) Uani 1 1 d . . . . .
H27A H 0.663215 1.097884 0.770175 0.107 Uiso 1 1 calc R U . . .
H27B H 0.522665 1.028235 0.847304 0.107 Uiso 1 1 calc R U . . .
H27C H 0.591132 1.014618 0.734230 0.107 Uiso 1 1 calc R U . . .

loop_
_atom_site_aniso_label
_atom_site_aniso_U_11
_atom_site_aniso_U_22
_atom_site_aniso_U_33
_atom_site_aniso_U_23
_atom_site_aniso_U_13
_atom_site_aniso_U_12
Au1 0.02155(5) 0.02331(5) 0.02251(5) 0.00181(3) -0.00760(3) -0.00189(3)
C1 0.0214(11) 0.0213(12) 0.0231(12) -0.0045(10) -0.0067(9) 0.0012(9)
N2 0.0220(10) 0.0218(10) 0.0221(10) -0.0015(8) -0.0089(8) -0.0006(8)
N3 0.0214(10) 0.0235(10) 0.0242(10) -0.0023(8) -0.0069(8) -0.0023(8)
C34 0.0210(12) 0.0317(14) 0.0263(13) 0.0040(10) -0.0050(10) -0.0045(10)
C2 0.0227(12) 0.0242(12) 0.0245(12) 0.0025(10) -0.0091(10) -0.0045(10)
C3 0.0333(14) 0.0268(13) 0.0319(14) -0.0028(11) -0.0135(11) -0.0051(11)
C4 0.0410(17) 0.0287(14) 0.0478(18) -0.0140(13) -0.0123(14) -0.0020(12)
C5 0.075(3) 0.049(2) 0.049(2) -0.0182(18) 0.0084(19) -0.0038(19)
C6 0.070(2) 0.0351(17) 0.060(2) -0.0201(16) -0.0224(19) 0.0041(16)
C7 0.0431(17) 0.0359(16) 0.0472(18) -0.0048(14) -0.0194(14) -0.0125(13)
C8 0.0308(16) 0.056(2) 0.0511(19) -0.0059(16) -0.0125(14) -0.0172(15)
C9 0.0249(14) 0.0537(19) 0.0380(16) -0.0078(14) -0.0065(12) -0.0017(13)
C10 0.0262(13) 0.0328(14) 0.0256(13) -0.0019(11) -0.0087(10) -0.0008(11)
C11 0.0296(14) 0.0342(15) 0.0352(15) -0.0080(12) -0.0048(12) 0.0039(12)
C12 0.070(3) 0.053(2) 0.079(3) -0.019(2) -0.033(2) 0.026(2)
C13 0.087(3) 0.053(2) 0.052(2) -0.0226(18) -0.033(2) 0.015(2)
C14 0.0294(13) 0.0235(12) 0.0269(13) 0.0026(10) -0.0142(11) 0.0005(10)
C15 0.0282(13) 0.0319(14) 0.0303(14) -0.0035(11) -0.0159(11) 0.0025(11)
C16 0.0220(12) 0.0261(13) 0.0291(13) -0.0045(10) -0.0083(10) -0.0044(10)
C17 0.0263(13) 0.0300(14) 0.0390(15) -0.0086(12) -0.0086(12) -0.0029(11)
C18 0.0422(17) 0.0307(15) 0.057(2) -0.0149(15) -0.0117(15) -0.0068(13)
C19 0.0454(18) 0.0396(17) 0.0512(19) -0.0073(15) -0.0058(15) -0.0208(15)
C20 0.0304(15) 0.0480(18) 0.0424(17) -0.0124(15) 0.0001(13) -0.0134(13)
C21 0.0253(13) 0.0351(15) 0.0318(14) -0.0091(12) -0.0062(11) -0.0037(11)
C22 0.0308(14) 0.0395(16) 0.0368(16) -0.0146(13) -0.0019(12) -0.0016(12)
C23 0.054(2) 0.072(3) 0.070(3) -0.046(2) -0.0257(19) 0.0146(19)
C24 0.0387(18) 0.060(2) 0.062(2) -0.0248(19) -0.0148(17) 0.0119(16)
C25 0.0346(16) 0.0385(17) 0.0535(19) -0.0224(15) -0.0052(14) 0.0007(13)
C26 0.064(3) 0.160(5) 0.065(3) -0.066(3) -0.010(2) 0.011(3)
C27 0.053(2) 0.060(3) 0.092(3) -0.030(2) -0.008(2) 0.019(2)

loop_
_atom_type_symbol
_atom_type_description
_atom_type_scat_dispersion_real
_atom_type_scat_dispersion_imag
_atom_type_scat_source
C C 0.0033 0.0016 'International Tables Vol C Tables 4.2.6.8 and 6.1.1.4'
H H 0.0000 0.0000 'International Tables Vol C Tables 4.2.6.8 and 6.1.1.4'
Au Au -2.0133 8.8022 'International Tables Vol C Tables 4.2.6.8 and 6.1.1.4'
N N 0.0061 0.0033 'International Tables Vol C Tables 4.2.6.8 and 6.1.1.4'

loop_
_geom_angle_atom_site_label_1
_geom_angle_atom_site_label_2
_geom_angle_atom_site_label_3
_geom_angle
_geom_angle_site_symmetry_1
_geom_angle_site_symmetry_3
_geom_angle_publ_flag
C34 Au1 C1 175.27(11) . . ?
N2 C1 Au1 129.13(18) . . ?
N3 C1 Au1 126.06(18) . . ?
N3 C1 N2 104.4(2) . . ?
C1 N2 C2 127.2(2) . . ?
C1 N2 C14 110.7(2) . . ?
C14 N2 C2 122.0(2) . . ?
C1 N3 C15 111.0(2) . . ?
C1 N3 C16 124.6(2) . . ?
C15 N3 C16 124.0(2) . . ?
C34 C34 Au1 175.8(4) 2_676 . ?
C3 C2 N2 118.4(2) . . ?
C3 C2 C10 123.5(2) . . ?
C10 C2 N2 117.9(2) . . ?
C2 C3 C4 121.1(2) . . ?
C2 C3 C7 116.9(3) . . ?
C7 C3 C4 121.9(3) . . ?
C3 C4 H4 107.8 . . ?
C3 C4 C5 109.6(3) . . ?
C3 C4 C6 114.3(3) . . ?
C5 C4 H4 107.8 . . ?
C5 C4 C6 109.4(3) . . ?
C6 C4 H4 107.8 . . ?
C4 C5 H5A 109.5 . . ?
C4 C5 H5B 109.5 . . ?
C4 C5 H5C 109.5 . . ?
H5A C5 H5B 109.5 . . ?
H5A C5 H5C 109.5 . . ?
H5B C5 H5C 109.5 . . ?
C4 C6 H6A 109.5 . . ?
C4 C6 H6B 109.5 . . ?
C4 C6 H6C 109.5 . . ?
H6A C6 H6B 109.5 . . ?
H6A C6 H6C 109.5 . . ?
H6B C6 H6C 109.5 . . ?
C3 C7 H7 119.5 . . ?
C8 C7 C3 121.0(3) . . ?
C8 C7 H7 119.5 . . ?
C7 C8 H8 119.7 . . ?
C9 C8 C7 120.7(3) . . ?
C9 C8 H8 119.7 . . ?
C8 C9 H9 119.4 . . ?
C8 C9 C10 121.3(3) . . ?
C10 C9 H9 119.4 . . ?
C2 C10 C11 122.1(2) . . ?
C9 C10 C2 116.6(3) . . ?
C9 C10 C11 121.3(3) . . ?
C10 C11 H11 107.2 . . ?
C10 C11 C12 112.7(3) . . ?
C12 C11 H11 107.2 . . ?
C13 C11 C10 111.3(3) . . ?
C13 C11 H11 107.2 . . ?
C13 C11 C12 111.0(3) . . ?
C11 C12 H12A 109.5 . . ?
C11 C12 H12B 109.5 . . ?
C11 C12 H12C 109.5 . . ?
H12A C12 H12B 109.5 . . ?
H12A C12 H12C 109.5 . . ?
H12B C12 H12C 109.5 . . ?
C11 C13 H13A 109.5 . . ?
C11 C13 H13B 109.5 . . ?
C11 C13 H13C 109.5 . . ?
H13A C13 H13B 109.5 . . ?
H13A C13 H13C 109.5 . . ?
H13B C13 H13C 109.5 . . ?
N2 C14 H14 126.7 . . ?
C15 C14 N2 106.6(2) . . ?
C15 C14 H14 126.7 . . ?
N3 C15 H15 126.3 . . ?
C14 C15 N3 107.4(2) . . ?
C14 C15 H15 126.3 . . ?
C17 C16 N3 118.0(2) . . ?
C17 C16 C21 123.2(2) . . ?
C21 C16 N3 118.8(2) . . ?
C16 C17 C18 117.1(3) . . ?
C16 C17 C25 122.4(3) . . ?
C18 C17 C25 120.5(3) . . ?
C17 C18 H18 119.4 . . ?
C19 C18 C17 121.1(3) . . ?
C19 C18 H18 119.4 . . ?
C18 C19 H19 119.7 . . ?
C18 C19 C20 120.6(3) . . ?
C20 C19 H19 119.7 . . ?
C19 C20 H20 119.6 . . ?
C19 C20 C21 120.9(3) . . ?
C21 C20 H20 119.6 . . ?
C16 C21 C22 122.0(2) . . ?
C20 C21 C16 117.1(3) . . ?
C20 C21 C22 121.0(3) . . ?
C21 C22 H22 107.5 . . ?
C21 C22 C24 112.8(3) . . ?
C23 C22 C21 110.4(3) . . ?
C23 C22 H22 107.5 . . ?
C23 C22 C24 110.8(3) . . ?
C24 C22 H22 107.5 . . ?
C22 C23 H23A 109.5 . . ?
C22 C23 H23B 109.5 . . ?
C22 C23 H23C 109.5 . . ?
H23A C23 H23B 109.5 . . ?
H23A C23 H23C 109.5 . . ?
H23B C23 H23C 109.5 . . ?
C22 C24 H24A 109.5 . . ?
C22 C24 H24B 109.5 . . ?
C22 C24 H24C 109.5 . . ?
H24A C24 H24B 109.5 . . ?
H24A C24 H24C 109.5 . . ?
H24B C24 H24C 109.5 . . ?
C17 C25 H25 107.6 . . ?
C26 C25 C17 111.0(3) . . ?
C26 C25 H25 107.6 . . ?
C26 C25 C27 110.9(3) . . ?
C27 C25 C17 111.9(3) . . ?
C27 C25 H25 107.6 . . ?
C25 C26 H26A 109.5 . . ?
C25 C26 H26B 109.5 . . ?
C25 C26 H26C 109.5 . . ?
H26A C26 H26B 109.5 . . ?
H26A C26 H26C 109.5 . . ?
H26B C26 H26C 109.5 . . ?
C25 C27 H27A 109.5 . . ?
C25 C27 H27B 109.5 . . ?
C25 C27 H27C 109.5 . . ?
H27A C27 H27B 109.5 . . ?
H27A C27 H27C 109.5 . . ?
H27B C27 H27C 109.5 . . ?

loop_
_geom_bond_atom_site_label_1
_geom_bond_atom_site_label_2
_geom_bond_distance
_geom_bond_site_symmetry_2
_geom_bond_publ_flag
Au1 C1 2.023(2) . ?
Au1 C34 1.991(3) . ?
C1 N2 1.360(3) . ?
C1 N3 1.348(3) . ?
N2 C2 1.448(3) . ?
N2 C14 1.395(3) . ?
N3 C15 1.387(3) . ?
N3 C16 1.449(3) . ?
C34 C34 1.195(5) 2_676 ?
C2 C3 1.392(4) . ?
C2 C10 1.401(4) . ?
C3 C4 1.517(4) . ?
C3 C7 1.395(4) . ?
C4 H4 1.0000 . ?
C4 C5 1.522(5) . ?
C4 C6 1.524(4) . ?
C5 H5A 0.9800 . ?
C5 H5B 0.9800 . ?
C5 H5C 0.9800 . ?
C6 H6A 0.9800 . ?
C6 H6B 0.9800 . ?
C6 H6C 0.9800 . ?
C7 H7 0.9500 . ?
C7 C8 1.377(5) . ?
C8 H8 0.9500 . ?
C8 C9 1.372(5) . ?
C9 H9 0.9500 . ?
C9 C10 1.395(4) . ?
C10 C11 1.517(4) . ?
C11 H11 1.0000 . ?
C11 C12 1.527(4) . ?
C11 C13 1.513(5) . ?
C12 H12A 0.9800 . ?
C12 H12B 0.9800 . ?
C12 H12C 0.9800 . ?
C13 H13A 0.9800 . ?
C13 H13B 0.9800 . ?
C13 H13C 0.9800 . ?
C14 H14 0.9500 . ?
C14 C15 1.327(4) . ?
C15 H15 0.9500 . ?
C16 C17 1.389(4) . ?
C16 C21 1.398(4) . ?
C17 C18 1.395(4) . ?
C17 C25 1.519(4) . ?
C18 H18 0.9500 . ?
C18 C19 1.370(5) . ?
C19 H19 0.9500 . ?
C19 C20 1.381(5) . ?
C20 H20 0.9500 . ?
C20 C21 1.390(4) . ?
C21 C22 1.518(4) . ?
C22 H22 1.0000 . ?
C22 C23 1.515(5) . ?
C22 C24 1.532(4) . ?
C23 H23A 0.9800 . ?
C23 H23B 0.9800 . ?
C23 H23C 0.9800 . ?
C24 H24A 0.9800 . ?
C24 H24B 0.9800 . ?
C24 H24C 0.9800 . ?
C25 H25 1.0000 . ?
C25 C26 1.514(5) . ?
C25 C27 1.517(5) . ?
C26 H26A 0.9800 . ?
C26 H26B 0.9800 . ?
C26 H26C 0.9800 . ?
C27 H27A 0.9800 . ?
C27 H27B 0.9800 . ?
C27 H27C 0.9800 . ?

loop_
_geom_torsion_atom_site_label_1
_geom_torsion_atom_site_label_2
_geom_torsion_atom_site_label_3
_geom_torsion_atom_site_label_4
_geom_torsion
_geom_torsion_site_symmetry_1
_geom_torsion_site_symmetry_2
_geom_torsion_site_symmetry_3
_geom_torsion_site_symmetry_4
_geom_torsion_publ_flag
Au1 C1 N2 C2 3.8(4) . . . . ?
Au1 C1 N2 C14 -172.15(19) . . . . ?
Au1 C1 N3 C15 171.95(18) . . . . ?
Au1 C1 N3 C16 -0.4(3) . . . . ?
C1 N2 C2 C3 106.9(3) . . . . ?
C1 N2 C2 C10 -77.9(3) . . . . ?
C1 N2 C14 C15 0.1(3) . . . . ?
C1 N3 C15 C14 1.2(3) . . . . ?
C1 N3 C16 C17 79.4(3) . . . . ?
C1 N3 C16 C21 -101.6(3) . . . . ?
N2 C1 N3 C15 -1.1(3) . . . . ?
N2 C1 N3 C16 -173.5(2) . . . . ?
N2 C2 C3 C4 -11.6(4) . . . . ?
N2 C2 C3 C7 172.5(2) . . . . ?
N2 C2 C10 C9 -171.6(2) . . . . ?
N2 C2 C10 C11 7.7(4) . . . . ?
N2 C14 C15 N3 -0.8(3) . . . . ?
N3 C1 N2 C2 176.6(2) . . . . ?
N3 C1 N2 C14 0.6(3) . . . . ?
N3 C16 C17 C18 -178.3(3) . . . . ?
N3 C16 C17 C25 3.1(4) . . . . ?
N3 C16 C21 C20 178.5(3) . . . . ?
N3 C16 C21 C22 -0.6(4) . . . . ?
C2 N2 C14 C15 -176.1(2) . . . . ?
C2 C3 C4 C5 -77.3(4) . . . . ?
C2 C3 C4 C6 159.4(3) . . . . ?
C2 C3 C7 C8 -0.4(4) . . . . ?
C2 C10 C11 C12 142.2(3) . . . . ?
C2 C10 C11 C13 -92.3(3) . . . . ?
C3 C2 C10 C9 3.3(4) . . . . ?
C3 C2 C10 C11 -177.4(3) . . . . ?
C3 C7 C8 C9 2.2(5) . . . . ?
C4 C3 C7 C8 -176.3(3) . . . . ?
C7 C3 C4 C5 98.3(3) . . . . ?
C7 C3 C4 C6 -24.9(4) . . . . ?
C7 C8 C9 C10 -1.3(5) . . . . ?
C8 C9 C10 C2 -1.4(4) . . . . ?
C8 C9 C10 C11 179.2(3) . . . . ?
C9 C10 C11 C12 -38.5(4) . . . . ?
C9 C10 C11 C13 87.0(4) . . . . ?
C10 C2 C3 C4 173.4(3) . . . . ?
C10 C2 C3 C7 -2.4(4) . . . . ?
C14 N2 C2 C3 -77.6(3) . . . . ?
C14 N2 C2 C10 97.6(3) . . . . ?
C15 N3 C16 C17 -92.0(3) . . . . ?
C15 N3 C16 C21 87.0(3) . . . . ?
C16 N3 C15 C14 173.6(2) . . . . ?
C16 C17 C18 C19 -1.0(5) . . . . ?
C16 C17 C25 C26 114.9(4) . . . . ?
C16 C17 C25 C27 -120.6(3) . . . . ?
C16 C21 C22 C23 90.0(4) . . . . ?
C16 C21 C22 C24 -145.4(3) . . . . ?
C17 C16 C21 C20 -2.6(4) . . . . ?
C17 C16 C21 C22 178.3(3) . . . . ?
C17 C18 C19 C20 -0.7(6) . . . . ?
C18 C17 C25 C26 -63.6(5) . . . . ?
C18 C17 C25 C27 60.9(4) . . . . ?
C18 C19 C20 C21 0.9(5) . . . . ?
C19 C20 C21 C16 0.7(5) . . . . ?
C19 C20 C21 C22 179.8(3) . . . . ?
C20 C21 C22 C23 -89.2(4) . . . . ?
C20 C21 C22 C24 35.5(4) . . . . ?
C21 C16 C17 C18 2.8(4) . . . . ?
C21 C16 C17 C25 -175.8(3) . . . . ?
C25 C17 C18 C19 177.5(3) . . . . ?

loop_
_smtbx_masks_void_nr
_smtbx_masks_void_average_x
_smtbx_masks_void_average_y
_smtbx_masks_void_average_z
_smtbx_masks_void_volume
_smtbx_masks_void_count_electrons
_smtbx_masks_void_content
1 0.000 0.000 0.000 377.4 72.0 '2 Benzene'
